data_4028852
loop_
_publ_author_name
'Ramesh C. Dhakal'
'R. Karl Dieter'

_publ_section_title
;
 Regio- and Stereocontrol in the Michael-Initiated Ring-Closure Reactions
 of \g,\d-Epoxy-\a,\b-unsaturated Esters, Ketones, Sulfones, and Amides
;
_journal_name_full 'Journal of Organic Chemistry'
_journal_page_first 12426
_journal_page_last 12439
_journal_paper_doi 10.1021/jo402075d
_journal_volume 78
_journal_year 2013
_chemical_formula_sum 'C17 H23 N O2'
_chemical_formula_weight 273.36
_chemical_name_systematic
; 
 ? 
;
_space_group_IT_number 14
_symmetry_cell_setting monoclinic
_symmetry_space_group_name_Hall '-P 2ybc'
_symmetry_space_group_name_H-M 'P 1 21/c 1'
_atom_sites_solution_hydrogens geom
_atom_sites_solution_primary direct
_atom_sites_solution_secondary difmap
_audit_creation_method SHELXL-97
_cell_angle_alpha 90.00
_cell_angle_beta 102.85(3)
_cell_angle_gamma 90.00
_cell_formula_units_Z 8
_cell_length_a 20.875(4)
_cell_length_b 14.302(3)
_cell_length_c 10.553(2)
_cell_measurement_reflns_used 4935
_cell_measurement_temperature 203(2)
_cell_measurement_theta_max 26.8140
_cell_measurement_theta_min 2.4388
_cell_volume 3071.7(11)
_computing_cell_refinement 'CrystalClear (Rigaku/MSC, 2006)'
_computing_data_collection 'CrystalClear (Rigaku/MSC, 2006)'
_computing_data_reduction 'CrystalClear (Rigaku/MSC, 2006)'
_computing_molecular_graphics 'DIAMOND (Bradenburg, 1999)'
_computing_publication_material 'SHELXL-97 (Sheldrick, 1997)'
_computing_structure_refinement 'SHELXL-97 (Sheldrick, 1997)'
_computing_structure_solution 'SHELXS-97 (Sheldrick, 1990)'
_diffrn_ambient_temperature 203(2)
_diffrn_detector_area_resol_mean 14.6199
_diffrn_measured_fraction_theta_full 0.998
_diffrn_measured_fraction_theta_max 0.998
_diffrn_measurement_device_type 'Rigaku AFC8S'
_diffrn_measurement_method '\w scans'
_diffrn_radiation_monochromator graphite
_diffrn_radiation_source 'fine-focus sealed tube'
_diffrn_radiation_type MoK\a
_diffrn_radiation_wavelength 0.71073
_diffrn_reflns_av_R_equivalents 0.1779
_diffrn_reflns_av_sigmaI/netI 0.1110
_diffrn_reflns_limit_h_max 25
_diffrn_reflns_limit_h_min -25
_diffrn_reflns_limit_k_max 17
_diffrn_reflns_limit_k_min -17
_diffrn_reflns_limit_l_max 12
_diffrn_reflns_limit_l_min -11
_diffrn_reflns_number 25248
_diffrn_reflns_theta_full 25.25
_diffrn_reflns_theta_max 25.25
_diffrn_reflns_theta_min 2.44
_diffrn_standards_decay_% 0
_diffrn_standards_interval_count 0
_diffrn_standards_interval_time 0
_diffrn_standards_number 0
_exptl_absorpt_coefficient_mu 0.077
_exptl_absorpt_correction_T_max 0.9909
_exptl_absorpt_correction_T_min 0.9483
_exptl_absorpt_correction_type multi-scan
_exptl_absorpt_process_details 'REQAB, CrystalClear'
_exptl_crystal_colour colorless
_exptl_crystal_density_diffrn 1.182
_exptl_crystal_description needle
_exptl_crystal_F_000 1184
_exptl_crystal_size_max 0.70
_exptl_crystal_size_mid 0.12
_exptl_crystal_size_min 0.12
_refine_diff_density_max 0.388
_refine_diff_density_min -0.366
_refine_diff_density_rms 0.091
_refine_ls_extinction_method none
_refine_ls_goodness_of_fit_ref 1.879
_refine_ls_hydrogen_treatment constr
_refine_ls_matrix_type full
_refine_ls_number_parameters 363
_refine_ls_number_reflns 5564
_refine_ls_number_restraints 0
_refine_ls_restrained_S_all 1.879
_refine_ls_R_factor_all 0.2375
_refine_ls_R_factor_gt 0.1200
_refine_ls_shift/su_max 0.000
_refine_ls_shift/su_mean 0.000
_refine_ls_structure_factor_coef Fsqd
_refine_ls_weighting_details 'calc w=1/[\s^2^(Fo^2^)+(0.0100P)^2^+0.0000P] where P=(Fo^2^+2Fc^2^)/3'
_refine_ls_weighting_scheme calc
_refine_ls_wR_factor_gt 0.1806
_refine_ls_wR_factor_ref 0.2160
_reflns_number_gt 2433
_reflns_number_total 5564
_reflns_threshold_expression >2sigma(I)
_cod_data_source_file jo402075d_si_001.cif
_cod_data_source_block p-1
_cod_original_cell_volume 3071.7(10)
_cod_database_code 4028852

loop_
_symmetry_equiv_pos_as_xyz
'x, y, z'
'-x, y+1/2, -z+1/2'
'-x, -y, -z'
'x, -y-1/2, z-1/2'

loop_
_atom_site_label
_atom_site_type_symbol
_atom_site_fract_x
_atom_site_fract_y
_atom_site_fract_z
_atom_site_U_iso_or_equiv
_atom_site_adp_type
_atom_site_occupancy
_atom_site_symmetry_multiplicity
_atom_site_calc_flag
_atom_site_refinement_flags
O1 O 0.00091(18) 0.7045(3) 0.1800(4) 0.0534(11) Uani 1 1 d .
N1 N -0.0591(2) 0.8040(4) 0.2715(5) 0.0525(14) Uani 1 1 d .
C2 C -0.0093(3) 0.7443(4) 0.2785(5) 0.0440(15) Uani 1 1 d .
C3 C 0.0353(3) 0.7236(4) 0.4085(5) 0.0385(13) Uani 1 1 d .
H3 H 0.0170 0.7340 0.4864 0.046 Uiso 1 1 calc R
C4 C -0.1017(3) 0.8265(5) 0.1476(6) 0.0618(19) Uani 1 1 d .
H4A H -0.0917 0.7850 0.0807 0.074 Uiso 1 1 calc R
H4B H -0.0934 0.8909 0.1240 0.074 Uiso 1 1 calc R
C5 C -0.1728(3) 0.8162(5) 0.1515(7) 0.0637(19) Uani 1 1 d .
H5A H -0.2004 0.8339 0.0671 0.076 Uiso 1 1 calc R
H5B H -0.1821 0.7507 0.1683 0.076 Uiso 1 1 calc R
C6 C -0.1888(4) 0.8764(6) 0.2549(7) 0.075(2) Uani 1 1 d .
H6A H -0.2347 0.8668 0.2593 0.090 Uiso 1 1 calc R
H6B H -0.1833 0.9423 0.2339 0.090 Uiso 1 1 calc R
C7 C -0.1438(3) 0.8531(6) 0.3864(7) 0.072(2) Uani 1 1 d .
H7A H -0.1524 0.7891 0.4115 0.086 Uiso 1 1 calc R
H7B H -0.1528 0.8958 0.4528 0.086 Uiso 1 1 calc R
C8 C -0.0714(3) 0.8621(5) 0.3782(6) 0.0589(18) Uani 1 1 d .
H8A H -0.0613 0.9276 0.3634 0.071 Uiso 1 1 calc R
H8B H -0.0429 0.8420 0.4604 0.071 Uiso 1 1 calc R
C9 C 0.1081(3) 0.7424(4) 0.4226(5) 0.0405(14) Uani 1 1 d .
H9 H 0.1211 0.7665 0.3440 0.049 Uiso 1 1 calc R
C10 C 0.0835(3) 0.6434(4) 0.4143(5) 0.0440(15) Uani 1 1 d .
H10 H 0.0821 0.6128 0.3295 0.053 Uiso 1 1 calc R
C11 C 0.1444(3) 0.7823(5) 0.5481(5) 0.0479(15) Uani 1 1 d .
H11 H 0.1273 0.7546 0.6200 0.058 Uiso 1 1 calc R
O12 O 0.21248(18) 0.7524(3) 0.5592(4) 0.0599(12) Uani 1 1 d .
H12 H 0.2355 0.7721 0.6285 0.090 Uiso 1 1 calc R
C13 C 0.1398(4) 0.8871(5) 0.5538(7) 0.068(2) Uani 1 1 d .
H13A H 0.1664 0.9094 0.6356 0.102 Uiso 1 1 calc R
H13B H 0.0944 0.9052 0.5470 0.102 Uiso 1 1 calc R
H13C H 0.1557 0.9143 0.4823 0.102 Uiso 1 1 calc R
C14 C 0.0982(3) 0.5785(4) 0.5284(6) 0.0467(15) Uani 1 1 d .
C15 C 0.1566(3) 0.5309(5) 0.5574(7) 0.0576(18) Uani 1 1 d .
H15 H 0.1886 0.5425 0.5091 0.069 Uiso 1 1 calc R
C16 C 0.1691(4) 0.4656(5) 0.6573(8) 0.068(2) Uani 1 1 d .
H16 H 0.2084 0.4312 0.6735 0.082 Uiso 1 1 calc R
C17 C 0.1251(4) 0.4518(5) 0.7306(7) 0.0641(19) Uani 1 1 d .
H17 H 0.1343 0.4080 0.7987 0.077 Uiso 1 1 calc R
C18 C 0.0671(4) 0.5003(5) 0.7083(7) 0.066(2) Uani 1 1 d .
H18 H 0.0370 0.4918 0.7615 0.079 Uiso 1 1 calc R
C19 C 0.0543(3) 0.5625(5) 0.6044(7) 0.0586(18) Uani 1 1 d .
H19 H 0.0140 0.5945 0.5859 0.070 Uiso 1 1 calc R
O2 O 0.5204(2) 0.2929(3) 0.3440(4) 0.0618(13) Uani 1 1 d .
C20 C 0.6224(3) 0.4170(5) 0.0876(7) 0.0556(18) Uani 1 1 d .
C21 C 0.5739(4) 0.4447(5) -0.0182(8) 0.070(2) Uani 1 1 d .
H21 H 0.5313 0.4196 -0.0305 0.084 Uiso 1 1 calc R
C22 C 0.5882(5) 0.5097(6) -0.1061(8) 0.084(2) Uani 1 1 d .
H22 H 0.5548 0.5290 -0.1765 0.101 Uiso 1 1 calc R
C23 C 0.6494(5) 0.5456(6) -0.0921(9) 0.082(2) Uani 1 1 d .
H23 H 0.6585 0.5891 -0.1526 0.098 Uiso 1 1 calc R
C24 C 0.6974(5) 0.5182(6) 0.0102(11) 0.091(3) Uani 1 1 d .
H24 H 0.7399 0.5432 0.0197 0.109 Uiso 1 1 calc R
C25 C 0.6853(3) 0.4536(5) 0.1020(8) 0.072(2) Uani 1 1 d .
H25 H 0.7191 0.4354 0.1721 0.086 Uiso 1 1 calc R
C26 C 0.6079(3) 0.3522(5) 0.1899(6) 0.0558(17) Uani 1 1 d .
H26 H 0.6053 0.3831 0.2725 0.067 Uiso 1 1 calc R
C27 C 0.5607(3) 0.2718(4) 0.1513(5) 0.0469(15) Uani 1 1 d .
H27 H 0.5437 0.2613 0.0571 0.056 Uiso 1 1 calc R
C28 C 0.6333(3) 0.2546(5) 0.2044(5) 0.0505(16) Uani 1 1 d .
H28 H 0.6452 0.2308 0.2947 0.061 Uiso 1 1 calc R
C29 C 0.6720(3) 0.2153(5) 0.1147(6) 0.0546(17) Uani 1 1 d .
H29 H 0.6579 0.2450 0.0283 0.066 Uiso 1 1 calc R
O30 O 0.74028(19) 0.2360(3) 0.1672(4) 0.0695(14) Uani 1 1 d .
H30 H 0.7441 0.2641 0.2374 0.104 Uiso 1 1 calc R
C31 C 0.6646(4) 0.1114(5) 0.1008(8) 0.080(2) Uani 1 1 d .
H31A H 0.6920 0.0884 0.0444 0.120 Uiso 1 1 calc R
H31B H 0.6190 0.0961 0.0634 0.120 Uiso 1 1 calc R
H31C H 0.6779 0.0822 0.1856 0.120 Uiso 1 1 calc R
C32 C 0.5143(3) 0.2519(5) 0.2397(6) 0.0492(15) Uani 1 1 d .
N33 N 0.4683(3) 0.1853(4) 0.2039(5) 0.0591(15) Uani 1 1 d .
C34 C 0.4606(3) 0.1249(5) 0.0905(7) 0.0648(19) Uani 1 1 d .
H34A H 0.4708 0.0602 0.1182 0.078 Uiso 1 1 calc R
H34B H 0.4912 0.1443 0.0372 0.078 Uiso 1 1 calc R
C35 C 0.3912(4) 0.1311(6) 0.0119(8) 0.086(2) Uani 1 1 d .
H35A H 0.3854 0.0874 -0.0614 0.103 Uiso 1 1 calc R
H35B H 0.3827 0.1944 -0.0232 0.103 Uiso 1 1 calc R
C36 C 0.3429(4) 0.1078(7) 0.0945(9) 0.093(3) Uani 1 1 d .
H36A H 0.2980 0.1150 0.0426 0.111 Uiso 1 1 calc R
H36B H 0.3487 0.0426 0.1230 0.111 Uiso 1 1 calc R
C37 C 0.3525(4) 0.1709(6) 0.2118(10) 0.083(3) Uani 1 1 d .
H37A H 0.3426 0.2357 0.1843 0.100 Uiso 1 1 calc R
H37B H 0.3229 0.1522 0.2675 0.100 Uiso 1 1 calc R
C38 C 0.4223(3) 0.1631(6) 0.2850(7) 0.068(2) Uani 1 1 d .
H38A H 0.4296 0.2058 0.3594 0.082 Uiso 1 1 calc R
H38B H 0.4305 0.0993 0.3185 0.082 Uiso 1 1 calc R

loop_
_atom_site_aniso_label
_atom_site_aniso_U_11
_atom_site_aniso_U_22
_atom_site_aniso_U_33
_atom_site_aniso_U_23
_atom_site_aniso_U_13
_atom_site_aniso_U_12
O1 0.050(2) 0.068(3) 0.039(2) 0.000(2) 0.004(2) 0.008(2)
N1 0.054(3) 0.062(4) 0.037(3) -0.007(3) 0.001(2) 0.016(3)
C2 0.042(3) 0.061(4) 0.026(3) 0.002(3) 0.002(3) -0.001(3)
C3 0.036(3) 0.055(4) 0.026(3) 0.005(3) 0.009(2) 0.003(3)
C4 0.048(4) 0.094(6) 0.039(4) -0.004(3) 0.002(3) 0.018(4)
C5 0.054(4) 0.075(5) 0.058(4) -0.002(4) 0.004(3) 0.008(4)
C6 0.066(5) 0.101(6) 0.059(5) 0.016(4) 0.015(4) 0.033(4)
C7 0.066(5) 0.097(6) 0.051(4) 0.008(4) 0.011(4) 0.029(4)
C8 0.066(4) 0.063(5) 0.046(4) -0.007(3) 0.007(3) 0.006(4)
C9 0.042(3) 0.053(4) 0.025(3) -0.003(3) 0.005(2) -0.007(3)
C10 0.056(4) 0.051(4) 0.027(3) -0.003(3) 0.012(3) 0.006(3)
C11 0.038(3) 0.072(5) 0.032(3) 0.001(3) 0.003(3) 0.000(3)
O12 0.034(2) 0.100(4) 0.045(2) -0.010(2) 0.0063(19) -0.002(2)
C13 0.076(5) 0.063(5) 0.055(4) -0.006(4) -0.004(4) -0.009(4)
C14 0.046(4) 0.055(4) 0.035(3) -0.007(3) -0.001(3) 0.007(3)
C15 0.050(4) 0.063(5) 0.055(4) 0.002(3) 0.004(3) 0.009(3)
C16 0.069(5) 0.059(5) 0.069(5) 0.005(4) -0.001(4) 0.018(4)
C17 0.083(5) 0.057(5) 0.047(4) 0.006(3) 0.002(4) 0.009(4)
C18 0.073(5) 0.072(5) 0.051(5) 0.008(4) 0.012(4) 0.000(4)
C19 0.060(4) 0.056(4) 0.060(4) 0.011(4) 0.013(4) 0.006(3)
O2 0.064(3) 0.090(3) 0.034(2) -0.007(2) 0.016(2) -0.023(3)
C20 0.049(4) 0.056(4) 0.064(5) -0.020(3) 0.017(4) -0.009(3)
C21 0.065(5) 0.077(6) 0.067(5) 0.004(4) 0.011(4) -0.018(4)
C22 0.103(7) 0.075(6) 0.069(6) 0.003(4) 0.009(5) -0.012(5)
C23 0.100(7) 0.073(6) 0.076(6) 0.005(5) 0.027(6) -0.011(5)
C24 0.087(7) 0.068(6) 0.128(9) -0.004(5) 0.047(7) -0.026(5)
C25 0.054(5) 0.077(6) 0.082(6) 0.003(4) 0.010(4) -0.013(4)
C26 0.060(4) 0.068(5) 0.038(4) -0.014(3) 0.010(3) -0.013(4)
C27 0.043(3) 0.067(4) 0.031(3) -0.001(3) 0.010(3) -0.011(3)
C28 0.040(3) 0.081(5) 0.029(3) 0.003(3) 0.004(3) -0.004(3)
C29 0.047(4) 0.084(5) 0.031(3) 0.001(3) 0.006(3) 0.001(3)
O30 0.039(2) 0.113(4) 0.049(3) -0.006(3) -0.007(2) -0.003(2)
C31 0.094(6) 0.074(6) 0.072(6) 0.003(4) 0.020(5) 0.011(5)
C32 0.046(4) 0.065(4) 0.037(3) 0.002(3) 0.011(3) -0.001(3)
N33 0.053(3) 0.086(4) 0.041(3) -0.010(3) 0.018(3) -0.024(3)
C34 0.064(4) 0.078(5) 0.054(4) -0.006(4) 0.018(4) -0.016(4)
C35 0.089(6) 0.102(7) 0.059(5) 0.007(4) -0.002(4) -0.029(5)
C36 0.053(5) 0.130(8) 0.082(6) 0.036(6) -0.011(4) -0.034(5)
C37 0.053(5) 0.066(5) 0.133(8) 0.022(5) 0.028(5) 0.005(4)
C38 0.056(4) 0.091(6) 0.062(5) -0.013(4) 0.024(4) -0.022(4)

loop_
_atom_type_symbol
_atom_type_description
_atom_type_scat_dispersion_real
_atom_type_scat_dispersion_imag
_atom_type_scat_source
C C 0.0033 0.0016 'International Tables Vol C Tables 4.2.6.8 and 6.1.1.4'
H H 0.0000 0.0000 'International Tables Vol C Tables 4.2.6.8 and 6.1.1.4'
O O 0.0106 0.0060 'International Tables Vol C Tables 4.2.6.8 and 6.1.1.4'
N N 0.0061 0.0033 'International Tables Vol C Tables 4.2.6.8 and 6.1.1.4'

loop_
_geom_angle_atom_site_label_1
_geom_angle_atom_site_label_2
_geom_angle_atom_site_label_3
_geom_angle
C2 N1 C4 120.5(5)
C2 N1 C8 125.9(5)
C4 N1 C8 113.1(5)
O1 C2 N1 121.5(5)
O1 C2 C3 119.1(5)
N1 C2 C3 119.4(5)
C2 C3 C9 117.2(4)
C2 C3 C10 117.0(5)
C9 C3 C10 59.2(3)
C2 C3 H3 117.0
C9 C3 H3 117.0
C10 C3 H3 117.0
N1 C4 C5 111.5(5)
N1 C4 H4A 109.3
C5 C4 H4A 109.3
N1 C4 H4B 109.3
C5 C4 H4B 109.3
H4A C4 H4B 108.0
C6 C5 C4 110.4(6)
C6 C5 H5A 109.6
C4 C5 H5A 109.6
C6 C5 H5B 109.6
C4 C5 H5B 109.6
H5A C5 H5B 108.1
C5 C6 C7 110.3(6)
C5 C6 H6A 109.6
C7 C6 H6A 109.6
C5 C6 H6B 109.6
C7 C6 H6B 109.6
H6A C6 H6B 108.1
C6 C7 C8 110.1(5)
C6 C7 H7A 109.6
C8 C7 H7A 109.6
C6 C7 H7B 109.6
C8 C7 H7B 109.6
H7A C7 H7B 108.2
N1 C8 C7 109.7(5)
N1 C8 H8A 109.7
C7 C8 H8A 109.7
N1 C8 H8B 109.7
C7 C8 H8B 109.7
H8A C8 H8B 108.2
C11 C9 C10 121.0(5)
C11 C9 C3 117.1(4)
C10 C9 C3 60.4(4)
C11 C9 H9 115.7
C10 C9 H9 115.7
C3 C9 H9 115.7
C14 C10 C9 122.1(5)
C14 C10 C3 121.1(4)
C9 C10 C3 60.4(4)
C14 C10 H10 114.3
C9 C10 H10 114.3
C3 C10 H10 114.3
O12 C11 C9 104.6(4)
O12 C11 C13 110.9(5)
C9 C11 C13 113.2(5)
O12 C11 H11 109.3
C9 C11 H11 109.3
C13 C11 H11 109.3
C11 O12 H12 109.5
C11 C13 H13A 109.5
C11 C13 H13B 109.5
H13A C13 H13B 109.5
C11 C13 H13C 109.5
H13A C13 H13C 109.5
H13B C13 H13C 109.5
C19 C14 C15 117.8(6)
C19 C14 C10 122.1(5)
C15 C14 C10 120.0(5)
C14 C15 C16 120.7(6)
C14 C15 H15 119.6
C16 C15 H15 119.6
C17 C16 C15 120.0(7)
C17 C16 H16 120.0
C15 C16 H16 120.0
C16 C17 C18 121.2(7)
C16 C17 H17 119.4
C18 C17 H17 119.4
C17 C18 C19 117.9(7)
C17 C18 H18 121.0
C19 C18 H18 121.0
C14 C19 C18 122.2(7)
C14 C19 H19 118.9
C18 C19 H19 118.9
C21 C20 C25 118.8(7)
C21 C20 C26 121.8(6)
C25 C20 C26 119.3(7)
C20 C21 C22 120.0(7)
C20 C21 H21 120.0
C22 C21 H21 120.0
C23 C22 C21 121.2(9)
C23 C22 H22 119.4
C21 C22 H22 119.4
C22 C23 C24 119.3(8)
C22 C23 H23 120.3
C24 C23 H23 120.3
C23 C24 C25 121.6(8)
C23 C24 H24 119.2
C25 C24 H24 119.2
C20 C25 C24 119.0(8)
C20 C25 H25 120.5
C24 C25 H25 120.5
C28 C26 C20 121.9(5)
C28 C26 C27 60.6(4)
C20 C26 C27 120.0(5)
C28 C26 H26 114.6
C20 C26 H26 114.6
C27 C26 H26 114.6
C26 C27 C28 59.0(4)
C26 C27 C32 116.5(5)
C28 C27 C32 117.8(5)
C26 C27 H27 117.0
C28 C27 H27 117.0
C32 C27 H27 117.0
C29 C28 C26 121.4(5)
C29 C28 C27 117.9(5)
C26 C28 C27 60.4(4)
C29 C28 H28 115.3
C26 C28 H28 115.3
C27 C28 H28 115.3
O30 C29 C28 108.0(5)
O30 C29 C31 108.3(6)
C28 C29 C31 112.3(6)
O30 C29 H29 109.4
C28 C29 H29 109.4
C31 C29 H29 109.4
C29 O30 H30 109.5
C29 C31 H31A 109.5
C29 C31 H31B 109.5
H31A C31 H31B 109.5
C29 C31 H31C 109.5
H31A C31 H31C 109.5
H31B C31 H31C 109.5
O2 C32 N33 121.0(5)
O2 C32 C27 120.6(6)
N33 C32 C27 118.3(5)
C32 N33 C34 126.3(5)
C32 N33 C38 120.8(5)
C34 N33 C38 112.8(5)
N33 C34 C35 109.6(6)
N33 C34 H34A 109.7
C35 C34 H34A 109.7
N33 C34 H34B 109.7
C35 C34 H34B 109.7
H34A C34 H34B 108.2
C34 C35 C36 110.8(6)
C34 C35 H35A 109.5
C36 C35 H35A 109.5
C34 C35 H35B 109.5
C36 C35 H35B 109.5
H35A C35 H35B 108.1
C37 C36 C35 111.0(7)
C37 C36 H36A 109.4
C35 C36 H36A 109.4
C37 C36 H36B 109.4
C35 C36 H36B 109.4
H36A C36 H36B 108.0
C38 C37 C36 108.5(6)
C38 C37 H37A 110.0
C36 C37 H37A 110.0
C38 C37 H37B 110.0
C36 C37 H37B 110.0
H37A C37 H37B 108.4
N33 C38 C37 112.0(6)
N33 C38 H38A 109.2
C37 C38 H38A 109.2
N33 C38 H38B 109.2
C37 C38 H38B 109.2
H38A C38 H38B 107.9

loop_
_geom_bond_atom_site_label_1
_geom_bond_atom_site_label_2
_geom_bond_distance
O1 C2 1.245(6)
N1 C2 1.335(7)
N1 C4 1.445(7)
N1 C8 1.467(7)
C2 C3 1.506(7)
C3 C9 1.519(7)
C3 C10 1.519(7)
C3 H3 0.9900
C4 C5 1.501(8)
C4 H4A 0.9800
C4 H4B 0.9800
C5 C6 1.485(9)
C5 H5A 0.9800
C5 H5B 0.9800
C6 C7 1.530(9)
C6 H6A 0.9800
C6 H6B 0.9800
C7 C8 1.537(9)
C7 H7A 0.9800
C7 H7B 0.9800
C8 H8A 0.9800
C8 H8B 0.9800
C9 C11 1.485(8)
C9 C10 1.501(8)
C9 H9 0.9900
C10 C14 1.498(8)
C10 H10 0.9900
C11 O12 1.464(6)
C11 C13 1.505(8)
C11 H11 0.9900
O12 H12 0.8300
C13 H13A 0.9700
C13 H13B 0.9700
C13 H13C 0.9700
C14 C19 1.366(8)
C14 C15 1.370(8)
C15 C16 1.389(9)
C15 H15 0.9400
C16 C17 1.341(9)
C16 H16 0.9400
C17 C18 1.369(9)
C17 H17 0.9400
C18 C19 1.390(9)
C18 H18 0.9400
C19 H19 0.9400
O2 C32 1.229(7)
C20 C21 1.388(10)
C20 C25 1.389(9)
C20 C26 1.503(9)
C21 C22 1.392(10)
C21 H21 0.9400
C22 C23 1.353(11)
C22 H22 0.9400
C23 C24 1.358(12)
C23 H23 0.9400
C24 C25 1.402(11)
C24 H24 0.9400
C25 H25 0.9400
C26 C28 1.489(9)
C26 C27 1.510(8)
C26 H26 0.9900
C27 C28 1.514(8)
C27 C32 1.514(7)
C27 H27 0.9900
C28 C29 1.484(8)
C28 H28 0.9900
C29 O30 1.441(7)
C29 C31 1.498(9)
C29 H29 0.9900
O30 H30 0.8300
C31 H31A 0.9700
C31 H31B 0.9700
C31 H31C 0.9700
C32 N33 1.345(8)
N33 C34 1.455(8)
N33 C38 1.457(7)
C34 C35 1.504(10)
C34 H34A 0.9800
C34 H34B 0.9800
C35 C36 1.510(10)
C35 H35A 0.9800
C35 H35B 0.9800
C36 C37 1.508(11)
C36 H36A 0.9800
C36 H36B 0.9800
C37 C38 1.492(10)
C37 H37A 0.9800
C37 H37B 0.9800
C38 H38A 0.9800
C38 H38B 0.9800

loop_
_geom_torsion_atom_site_label_1
_geom_torsion_atom_site_label_2
_geom_torsion_atom_site_label_3
_geom_torsion_atom_site_label_4
_geom_torsion
C4 N1 C2 O1 -1.9(9)
C8 N1 C2 O1 -173.0(6)
C4 N1 C2 C3 178.7(5)
C8 N1 C2 C3 7.6(9)
O1 C2 C3 C9 57.8(8)
N1 C2 C3 C9 -122.7(6)
O1 C2 C3 C10 -9.6(8)
N1 C2 C3 C10 169.9(5)
C2 N1 C4 C5 129.7(6)
C8 N1 C4 C5 -58.1(8)
N1 C4 C5 C6 57.4(8)
C4 C5 C6 C7 -56.5(8)
C5 C6 C7 C8 55.8(9)
C2 N1 C8 C7 -131.8(6)
C4 N1 C8 C7 56.6(7)
C6 C7 C8 N1 -54.6(8)
C2 C3 C9 C11 141.3(6)
C10 C3 C9 C11 -111.9(6)
C2 C3 C9 C10 -106.7(5)
C11 C9 C10 C14 -4.5(8)
C3 C9 C10 C14 -110.1(5)
C11 C9 C10 C3 105.7(5)
C2 C3 C10 C14 -141.2(6)
C9 C3 C10 C14 111.8(6)
C2 C3 C10 C9 107.1(5)
C10 C9 C11 O12 84.0(6)
C3 C9 C11 O12 154.1(5)
C10 C9 C11 C13 -155.1(5)
C3 C9 C11 C13 -85.0(6)
C9 C10 C14 C19 98.6(7)
C3 C10 C14 C19 26.2(9)
C9 C10 C14 C15 -83.2(7)
C3 C10 C14 C15 -155.6(6)
C19 C14 C15 C16 2.7(10)
C10 C14 C15 C16 -175.5(7)
C14 C15 C16 C17 -3.2(11)
C15 C16 C17 C18 0.7(11)
C16 C17 C18 C19 1.9(11)
C15 C14 C19 C18 0.0(10)
C10 C14 C19 C18 178.2(6)
C17 C18 C19 C14 -2.3(11)
C25 C20 C21 C22 -1.4(11)
C26 C20 C21 C22 175.7(7)
C20 C21 C22 C23 1.3(12)
C21 C22 C23 C24 -0.5(13)
C22 C23 C24 C25 -0.1(13)
C21 C20 C25 C24 0.8(10)
C26 C20 C25 C24 -176.3(7)
C23 C24 C25 C20 -0.1(13)
C21 C20 C26 C28 110.4(8)
C25 C20 C26 C28 -72.5(8)
C21 C20 C26 C27 38.3(9)
C25 C20 C26 C27 -144.6(6)
C20 C26 C27 C28 112.0(7)
C28 C26 C27 C32 108.0(6)
C20 C26 C27 C32 -140.0(6)
C20 C26 C28 C29 -2.5(9)
C27 C26 C28 C29 106.5(6)
C20 C26 C28 C27 -109.0(6)
C26 C27 C28 C29 -112.1(7)
C32 C27 C28 C29 142.1(6)
C32 C27 C28 C26 -105.7(6)
C26 C28 C29 O30 88.9(7)
C27 C28 C29 O30 159.5(5)
C26 C28 C29 C31 -151.8(6)
C27 C28 C29 C31 -81.2(7)
C26 C27 C32 O2 -7.8(9)
C28 C27 C32 O2 59.4(8)
C26 C27 C32 N33 175.3(6)
C28 C27 C32 N33 -117.5(7)
O2 C32 N33 C34 -172.9(7)
C27 C32 N33 C34 4.0(10)
O2 C32 N33 C38 3.1(10)
C27 C32 N33 C38 -180.0(6)
C32 N33 C34 C35 -126.8(7)
C38 N33 C34 C35 56.9(8)
N33 C34 C35 C36 -55.6(9)
C34 C35 C36 C37 56.5(10)
C35 C36 C37 C38 -55.8(9)
C32 N33 C38 C37 124.7(7)
C34 N33 C38 C37 -58.8(8)
C36 C37 C38 N33 56.5(8)
